data_1519417
loop_
_publ_author_name
'Luebke, Ryan'
'Belmabkhout, Youssef'
'Weseli\'nski, \/Lukasz J.'
'Cairns, Amy J.'
'Alkordi, Mohamed'
'Norton, George'
'Wojtas, \/Lukasz'
'Adil, Karim'
'Eddaoudi, Mohamed'

_publ_section_title
;
 Versatile rare earth hexanuclear clusters for the design and synthesis of
 highly-connectedftw-MOFs
;
_journal_issue 7
_journal_name_full 'Chem. Sci.'
_journal_page_first 4095
_journal_paper_doi 10.1039/C5SC00614G
_journal_volume 6
_journal_year 2015
_chemical_formula_moiety 'C162 H78 O32 Y6'
_chemical_formula_sum 'C162 H78 O32 Y6'
_chemical_formula_weight 3069.70
_chemical_name_systematic Y-ftw-MOF-3
_space_group_crystal_system cubic
_space_group_IT_number 204
_space_group_name_Hall '-I 2 2 3'
_space_group_name_H-M_alt 'I m -3'
_symmetry_space_group_name_Hall '-I 2 2 3'
_symmetry_space_group_name_H-M 'I m -3'
_atom_sites_solution_hydrogens geom
_audit_creation_date 2015-01-29
_audit_creation_method
;
Olex2 1.2
(compiled 2015.01.26 svn.r3150 for OlexSys, GUI svn.r4998)
;
_audit_update_record
;
2015-02-17 deposited with the CCDC.
2015-04-15 downloaded from the CCDC.
;
_cell_angle_alpha 90
_cell_angle_beta 90
_cell_angle_gamma 90
_cell_formula_units_Z 8
_cell_length_a 48.111(16)
_cell_length_b 48.111(16)
_cell_length_c 48.111(16)
_cell_measurement_temperature 284(2)
_cell_volume 111361(6)
_computing_molecular_graphics 'Olex2 (Dolomanov et al., 2009)'
_computing_publication_material 'Olex2 (Dolomanov et al., 2009)'
_computing_structure_refinement 'XL (Sheldrick, 2008)'
_diffrn_ambient_temperature 284(2)
_diffrn_measured_fraction_theta_full 0.999
_diffrn_measured_fraction_theta_max 0.999
_diffrn_measurement_device_type 'Bruker APEX-II CCD ImuS microfocus'
_diffrn_measurement_method '\f and \w scans'
_diffrn_radiation_type CuK\a
_diffrn_radiation_wavelength 1.54178
_diffrn_reflns_av_unetI/netI 0.0592
_diffrn_reflns_laue_measured_fraction_full 0.999
_diffrn_reflns_laue_measured_fraction_max 0.999
_diffrn_reflns_limit_h_max 33
_diffrn_reflns_limit_h_min -29
_diffrn_reflns_limit_k_max 33
_diffrn_reflns_limit_k_min -36
_diffrn_reflns_limit_l_max 36
_diffrn_reflns_limit_l_min -32
_diffrn_reflns_number 4688
_diffrn_reflns_point_group_measured_fraction_full 0.999
_diffrn_reflns_point_group_measured_fraction_max 0.999
_diffrn_reflns_theta_full 36.344
_diffrn_reflns_theta_max 36.344
_diffrn_reflns_theta_min 1.298
_exptl_absorpt_coefficient_mu 0.964
_exptl_absorpt_correction_T_max 0.7507
_exptl_absorpt_correction_T_min 0.4599
_exptl_absorpt_correction_type multi-scan
_exptl_absorpt_process_details SADABS
_exptl_crystal_colour colorless
_exptl_crystal_density_diffrn 0.366
_exptl_crystal_description cube
_exptl_crystal_F_000 12320
_exptl_crystal_size_max 0.05
_exptl_crystal_size_mid 0.04
_exptl_crystal_size_min 0.03
_refine_diff_density_max 1.014
_refine_diff_density_min -0.633
_refine_diff_density_rms 0.054
_refine_ls_extinction_method none
_refine_ls_goodness_of_fit_ref 0.871
_refine_ls_hydrogen_treatment constr
_refine_ls_matrix_type full
_refine_ls_number_parameters 493
_refine_ls_number_reflns 4688
_refine_ls_number_restraints 764
_refine_ls_restrained_S_all 0.852
_refine_ls_R_factor_all 0.1040
_refine_ls_R_factor_gt 0.0779
_refine_ls_shift/su_max 0.001
_refine_ls_shift/su_mean 0.000
_refine_ls_structure_factor_coef Fsqd
_refine_ls_weighting_details 'w=1/[\s^2^(Fo^2^)+(0.1747P)^2^] where P=(Fo^2^+2Fc^2^)/3'
_refine_ls_weighting_scheme calc
_refine_ls_wR_factor_gt 0.2006
_refine_ls_wR_factor_ref 0.2196
_reflns_Friedel_coverage 0.000
_reflns_number_gt 2697
_reflns_number_total 4688
_reflns_threshold_expression 'I > 2\s(I)'
_cod_data_source_file c5sc00614g2.cif
_cod_data_source_block Y-ftw-MOF-3
_cod_depositor_comments 'Adding full bibliography for 1519415--1519417.cif.'
_cod_original_cell_volume 111362(112)
_cod_database_code 1519417
_shelx_space_group_comment
;
The symmetry employed for this shelxl refinement is uniquely defined
by the following loop, which should always be used as a source of
symmetry information in preference to the above space-group names.
They are only intended as comments.
;
_shelx_estimated_absorpt_t_max 0.972
_shelx_estimated_absorpt_t_min 0.953
_olex2_refinement_description
;
1. Fixed Uiso
 At 1.2 times of:
  All C(H) groups
2. Restrained distances
 O2BA-C5BA = O2BB-C5BB = O4AB-C5BB = O4AA-C5BA = O7B-C75 = O7A-C76 = O6BB-C75 =
  O6BB-C76
 1.26 with sigma of 0.02
 H19A-H54A
 -2.2 with sigma of 0.02
 H19B-H54B
 -2.2 with sigma of 0.02
 C8B-C5BB = C8A-C5BA = C75-C26B = C76-C26A
 1.49 with sigma of 0.02
 H42B-H57B
 -2.2 with sigma of 0.02
 C36B-C30B = C36A-C30A = C47B-C27B = C47A-C27A
 1.21 with sigma of 0.02
 C40B-C27B = C40A-C27A = C47B-C31B = C47A-C31A = C36B-C35B = C36A-C1 = C52B-
 C30B = C52A-C30A
 1.44 with sigma of 0.02
 H9-H4
 -2.2 with sigma of 0.02
 C42B_$1-C34B = C9_$1-C6 = C9-C6 = C42B-C34B = C42B-C35B = C9-C1 = C3-C1 =
 C74B-C35B = C74B-C35B_$1 = C3-C1_$1 = C9_$1-C1_$1 = C42B_$1-C35B_$1 = C57B_$1-
 C41B = C4_$1-C2 = C57B-C41B
 1.39 with sigma of 0.01
 C47B-C49B
 2.46 with sigma of 0.01
 C19B-C19B_$5
 2.38 with sigma of 0.04
 C19A-C19A_$5
 2.38 with sigma of 0.04
 C19A-C19A_$5
 2.75 with sigma of 0.04
 C19A_$2-C19A_$1
 2.75 with sigma of 0.04
 C54B-C47B
 2.46 with sigma of 0.01
 C34B-C74B
 2.79 with sigma of 0.04
 C6-C3
 2.79 with sigma of 0.04
 C35B-C42B_$1 = C42B-C35B_$1
 2.79 with sigma of 0.04
 C9-C1_$1 = C9_$1-C1
 2.79 with sigma of 0.04
3. Restrained planarity
 C22A_$1, C19A_$1, C19A, C22A, C19A_$5, C19A_$2
 with sigma of 0.1
 C2, C4_$1, C4_$4, C2_$4, C4_$3, C4
 with sigma of 0.1
 C31A_$5, C54A_$5, C29A, C54A, C31A, C49A
 with sigma of 0.1
 C19B_$2, C22B_$1, C19B_$1, C19B, C22B, C19B_$5
 with sigma of 0.1
 C29B, C54B_$5, C31B_$5, C49B, C31B, C54B
 with sigma of 0.1
 C25B, C40B, C48B, C27B
 with sigma of 0.1
 C31B, C47B, C49B, C54B
 with sigma of 0.1
 C47A, C31A, C49A, C54A
 with sigma of 0.1
 O2BB, C5BB, O4AB, C8B
 with sigma of 0.01
 C36A_$3, C30A_$3, C52A_$3, C21A_$3, C14A_$3
 with sigma of 0.1
 O2BA, C5BA, C8A, O4AA
 with sigma of 0.01
 C14B, C52B, C21B, C30B
 with sigma of 0.1
 C48A, C40A, C25A, C27A
 with sigma of 0.1
 C35B, C42B, C34B, C42B_$1, C35B_$1, C74B
 with sigma of 0.01
 C6, C9, C1, C3, C1_$1, C9_$1
 with sigma of 0.1
 C9_$3, C1_$3, C3_$4, C36A_$3, C30A_$3
 with sigma of 0.1
4. Uiso/Uaniso restraints and constraints
C19B \\sim C22B \\sim C26B \\sim C7B \\sim C25B \\sim C40B \\sim C48B \\sim
C10B \\sim C27B \\sim C29B \\sim C31B \\sim C47B \\sim C49B \\sim C54B \\sim
C26A \\sim C10A \\sim C48A \\sim C40A \\sim C25A \\sim C7A \\sim C27A \\sim
C47A \\sim C31A \\sim C49A \\sim C54A \\sim C29A \\sim C22A \\sim C19A \\sim
C75 \\sim O7B \\sim C76 \\sim O7A: within 1.7A with sigma of 0.04 and sigma for
terminal atoms of 0.08
C8B \\sim C1B \\sim C14B \\sim C52B \\sim C21B \\sim C2B \\sim C30B \\sim C34B
\\sim C35B \\sim C36B \\sim C41B \\sim C42B \\sim C57B \\sim C74B \\sim C8A
\\sim C1A \\sim C14A \\sim C52A \\sim C21A \\sim C2A \\sim C30A \\sim C36A
\\sim C1 \\sim C3 \\sim C2 \\sim C6 \\sim C4 \\sim C9 \\sim C5BB \\sim O2BB
\\sim O4AB \\sim C5BA \\sim O4AA \\sim O2BA: within 1.7A with sigma of 0.04 and
sigma for terminal atoms of 0.08
Uanis(C1A) \\sim Ueq, Uanis(C1B) \\sim Ueq: with sigma of 0.02 and sigma for
terminal atoms of 0.04
Uanis(O1) \\sim Ueq: with sigma of 0.002 and sigma for terminal atoms of 0.004
Uanis(C10A) \\sim Ueq: with sigma of 0.025 and sigma for terminal atoms of 0.05
Uanis(C9) \\sim Ueq: with sigma of 0.025 and sigma for terminal atoms of 0.05
5. Others
 Sof(C19B)=Sof(H19B)=Sof(C26B)=Sof(C7B)=Sof(H7B)=Sof(C25B)=Sof(H25B)=Sof(C40B)=
 Sof(C48B)=Sof(H48B)=Sof(C10B)=Sof(H10B)=Sof(C27B)=Sof(C31B)=Sof(C47B)=
 Sof(C54B)=Sof(H54B)=Sof(C75)=Sof(O7B)=1-FVAR(1)
 Sof(C22B)=Sof(C29B)=Sof(C49B)=Sof(H49B)=0.5*(1-FVAR(2))
 Sof(C49A)=Sof(H49A)=Sof(C29A)=Sof(C22A)=0.5*FVAR(2)
 Sof(C26A)=Sof(C10A)=Sof(H10A)=Sof(C48A)=Sof(H48A)=Sof(C40A)=Sof(C25A)=
 Sof(H25A)=Sof(C7A)=Sof(H7A)=Sof(C27A)=Sof(C47A)=Sof(C31A)=Sof(C54A)=Sof(H54A)=
 Sof(C19A)=Sof(H19A)=Sof(C76)=Sof(O7A)=FVAR(1)
 Sof(C8B)=Sof(C1B)=Sof(H1B)=Sof(C14B)=Sof(H14B)=Sof(C52B)=Sof(C21B)=Sof(H21B)=
 Sof(C2B)=Sof(H2B)=Sof(C30B)=Sof(C35B)=Sof(C36B)=Sof(C42B)=Sof(H42B)=Sof(C57B)=
 Sof(H57B)=Sof(C5BB)=Sof(O2BB)=Sof(O4AB)=1-FVAR(2)
 Sof(C34B)=Sof(C41B)=Sof(C74B)=Sof(H74B)=0.5*(1-FVAR(3))
 Sof(C3)=Sof(H3)=Sof(C2)=Sof(C6)=0.5*FVAR(3)
 Sof(C8A)=Sof(C1A)=Sof(H1A)=Sof(C14A)=Sof(H14A)=Sof(C52A)=Sof(C21A)=Sof(H21A)=
 Sof(C2A)=Sof(H2A)=Sof(C30A)=Sof(C36A)=Sof(C1)=Sof(C4)=Sof(H4)=Sof(C9)=Sof(H9)=
 Sof(C5BA)=Sof(O4AA)=Sof(O2BA)=FVAR(2)
6.a Aromatic/amide H refined with riding coordinates:
 C1B(H1B), C14B(H14B), C21B(H21B), C2B(H2B), C19B(H19B), C7B(H7B), C25B(H25B),
 C48B(H48B), C10B(H10B), C42B(H42B), C49B(H49B), C54B(H54B), C57B(H57B),
 C74B(H74B), C1A(H1A), C14A(H14A), C21A(H21A), C2A(H2A), C3(H3), C4(H4), C9(H9),
  C10A(H10A), C48A(H48A), C25A(H25A), C7A(H7A), C49A(H49A), C54A(H54A),
 C19A(H19A)
6.b Fitted hexagon refined as free rotating group:
 C8B(C1B,C14B,C52B,C21B,C2B), C26B(C7B,C25B,C40B,C48B,C10B), C8A(C1A,C14A,C52A,
 C21A,C2A), C26A(C10A,C48A,C40A,C25A,C7A)
;
_shelx_shelxl_version_number 2014/7
_olex2_submission_special_instructions 'No special instructions were received'

loop_
_space_group_symop_operation_xyz
'x, y, z'
'-x, -y, z'
'-x, y, -z'
'x, -y, -z'
'z, x, y'
'z, -x, -y'
'-z, -x, y'
'-z, x, -y'
'y, z, x'
'-y, z, -x'
'y, -z, -x'
'-y, -z, x'
'x+1/2, y+1/2, z+1/2'
'-x+1/2, -y+1/2, z+1/2'
'-x+1/2, y+1/2, -z+1/2'
'x+1/2, -y+1/2, -z+1/2'
'z+1/2, x+1/2, y+1/2'
'z+1/2, -x+1/2, -y+1/2'
'-z+1/2, -x+1/2, y+1/2'
'-z+1/2, x+1/2, -y+1/2'
'y+1/2, z+1/2, x+1/2'
'-y+1/2, z+1/2, -x+1/2'
'y+1/2, -z+1/2, -x+1/2'
'-y+1/2, -z+1/2, x+1/2'
'-x, -y, -z'
'x, y, -z'
'x, -y, z'
'-x, y, z'
'-z, -x, -y'
'-z, x, y'
'z, x, -y'
'z, -x, y'
'-y, -z, -x'
'y, -z, x'
'-y, z, x'
'y, z, -x'
'-x+1/2, -y+1/2, -z+1/2'
'x+1/2, y+1/2, -z+1/2'
'x+1/2, -y+1/2, z+1/2'
'-x+1/2, y+1/2, z+1/2'
'-z+1/2, -x+1/2, -y+1/2'
'-z+1/2, x+1/2, y+1/2'
'z+1/2, x+1/2, -y+1/2'
'z+1/2, -x+1/2, y+1/2'
'-y+1/2, -z+1/2, -x+1/2'
'y+1/2, -z+1/2, x+1/2'
'-y+1/2, z+1/2, x+1/2'
'y+1/2, z+1/2, -x+1/2'

loop_
_atom_site_label
_atom_site_type_symbol
_atom_site_fract_x
_atom_site_fract_y
_atom_site_fract_z
_atom_site_U_iso_or_equiv
_atom_site_adp_type
_atom_site_occupancy
_atom_site_site_symmetry_order
_atom_site_calc_flag
_atom_site_refinement_flags_posn
_atom_site_refinement_flags_adp
_atom_site_refinement_flags_occupancy
_atom_site_disorder_assembly
_atom_site_disorder_group
O1 O 0.26683(9) 0.28392(9) 0.22573(9) 0.0244(15) Uani 1 1 d . U . . .
C8B C 0.3557(4) 0.2411(4) 0.3214(5) 0.089(7) Uani 0.511(11) 1 d D U . A 2
C1B C 0.3815(5) 0.2440(4) 0.3087(4) 0.071(6) Uani 0.511(11) 1 d G U . A 2
H1B H 0.3825 0.2477 0.2898 0.085 Uiso 0.511(11) 1 calc R . . A 2
C14B C 0.4056(4) 0.2415(4) 0.3243(5) 0.093(8) Uani 0.511(11) 1 d G U . A 2
H14B H 0.4229 0.2435 0.3158 0.112 Uiso 0.511(11) 1 calc R . . A 2
C52B C 0.4040(4) 0.2360(4) 0.3527(5) 0.112(8) Uani 0.511(11) 1 d DG U . A 2
C21B C 0.3783(5) 0.2331(4) 0.3654(4) 0.127(9) Uani 0.511(11) 1 d G U . A 2
H21B H 0.3772 0.2294 0.3843 0.152 Uiso 0.511(11) 1 calc R . . A 2
C2B C 0.3541(4) 0.2356(4) 0.3497(5) 0.104(8) Uani 0.511(11) 1 d G U . A 2
H2B H 0.3368 0.2336 0.3582 0.124 Uiso 0.511(11) 1 calc R . . A 2
C19B C 0.4891(5) 0.2510(6) 0.0228(3) 0.129(12) Uani 0.431(9) 1 d D U . A 2
H19B H 0.4798 0.2508 0.0398 0.155 Uiso 0.431(9) 1 calc DR . . A 2
C22B C 0.4743(9) 0.2511(6) 0.0000 0.110(12) Uani 0.431(9) 2 d S TU P A 2
C26B C 0.3234(5) 0.2529(4) 0.1457(4) 0.094(8) Uani 0.431(9) 1 d D U . A 2
C7B C 0.3521(5) 0.2560(4) 0.1469(4) 0.088(8) Uani 0.431(9) 1 d G U . A 2
H7B H 0.3607 0.2590 0.1639 0.106 Uiso 0.431(9) 1 calc R . . A 2
C25B C 0.3678(4) 0.2547(5) 0.1227(6) 0.101(9) Uani 0.431(9) 1 d G U . A 2
H25B H 0.3870 0.2567 0.1235 0.121 Uiso 0.431(9) 1 calc R . . A 2
C40B C 0.3548(5) 0.2502(4) 0.0973(4) 0.110(8) Uani 0.431(9) 1 d DG U . A 2
C48B C 0.3261(5) 0.2471(4) 0.0960(4) 0.109(9) Uani 0.431(9) 1 d G U . A 2
H48B H 0.3174 0.2441 0.0790 0.131 Uiso 0.431(9) 1 calc R . . A 2
C10B C 0.3104(4) 0.2484(4) 0.1202(5) 0.101(9) Uani 0.431(9) 1 d G U . A 2
H10B H 0.2912 0.2464 0.1194 0.121 Uiso 0.431(9) 1 calc R . . A 2
C27B C 0.3690(7) 0.2469(7) 0.0715(5) 0.117(10) Uani 0.431(9) 1 d D U . A 2
C29B C 0.4433(12) 0.2498(7) 0.0000 0.121(12) Uani 0.431(9) 2 d S TU P A 2
C30B C 0.4286(5) 0.2368(6) 0.3692(6) 0.105(8) Uani 0.511(11) 1 d D U . A 2
C31B C 0.3955(7) 0.2490(5) 0.0244(5) 0.131(10) Uani 0.431(9) 1 d D U . A 2
C34B C 0.5000 0.2385(5) 0.4400(6) 0.104(10) Uani 0.511(11) 2 d DS TU P A 2
C35B C 0.4752(4) 0.2386(4) 0.3964(4) 0.076(7) Uani 0.511(11) 1 d D U . A 2
C36B C 0.4505(5) 0.2407(6) 0.3802(5) 0.076(8) Uani 0.511(11) 1 d D U . A 2
C41B C 0.5000 0.2391(10) 0.4711(9) 0.127(11) Uani 0.511(11) 2 d DS TU P A 2
C42B C 0.4751(4) 0.2386(4) 0.4251(4) 0.088(8) Uani 0.511(11) 1 d D U . A 2
H42B H 0.4583 0.2386 0.4346 0.106 Uiso 0.511(11) 1 calc DR . . A 2
C47B C 0.3837(5) 0.2454(8) 0.0513(2) 0.142(10) Uani 0.431(9) 1 d D U . A 2
C49B C 0.3804(11) 0.2508(9) 0.0000 0.135(14) Uani 0.431(9) 2 d DS TU P A 2
H49B H 0.3612 0.2530 0.0000 0.162 Uiso 0.431(9) 2 calc RS T P A 2
C54B C 0.4267(5) 0.2494(5) 0.0247(7) 0.143(11) Uani 0.431(9) 1 d D U . A 2
H54B H 0.4357 0.2494 0.0418 0.172 Uiso 0.431(9) 1 calc DR . . A 2
C57B C 0.4762(6) 0.2421(7) 0.4871(5) 0.172(13) Uani 0.511(11) 1 d D U . A 2
H57B H 0.4593 0.2442 0.4779 0.207 Uiso 0.511(11) 1 calc DR . . A 2
C74B C 0.5000 0.2385(5) 0.3818(7) 0.094(11) Uani 0.511(11) 2 d DS TU P A 2
H74B H 0.5000 0.2384 0.3625 0.112 Uiso 0.511(11) 2 calc RS T P A 2
C8A C 0.3535(3) 0.2577(4) 0.3211(5) 0.068(7) Uani 0.489(11) 1 d D U . A 1
C1A C 0.3791(4) 0.2613(3) 0.3083(4) 0.062(7) Uani 0.489(11) 1 d G U . A 1
H1A H 0.3801 0.2636 0.2891 0.074 Uiso 0.489(11) 1 calc R . . A 1
C14A C 0.4033(3) 0.2616(4) 0.3241(5) 0.074(7) Uani 0.489(11) 1 d G U . A 1
H14A H 0.4205 0.2640 0.3156 0.089 Uiso 0.489(11) 1 calc R . . A 1
C52A C 0.4018(4) 0.2582(4) 0.3528(5) 0.106(8) Uani 0.489(11) 1 d DG U . A 1
C21A C 0.3762(5) 0.2545(3) 0.3656(4) 0.103(8) Uani 0.489(11) 1 d G U . A 1
H21A H 0.3752 0.2523 0.3848 0.123 Uiso 0.489(11) 1 calc R . . A 1
C2A C 0.3520(4) 0.2543(4) 0.3498(5) 0.096(8) Uani 0.489(11) 1 d G U . A 1
H2A H 0.3349 0.2519 0.3584 0.115 Uiso 0.489(11) 1 calc R . . A 1
C30A C 0.4266(4) 0.2595(6) 0.3692(5) 0.089(8) Uani 0.489(11) 1 d D U . A 1
C36A C 0.4487(5) 0.2612(6) 0.3804(6) 0.083(8) Uani 0.489(11) 1 d D U . A 1
C1 C 0.4740(3) 0.2607(4) 0.3957(4) 0.073(7) Uani 0.489(11) 1 d D U . A 1
C3 C 0.5000 0.2615(6) 0.3834(7) 0.095(11) Uani 0.489(11) 2 d DS TU P A 1
H3 H 0.5000 0.2629 0.3641 0.114 Uiso 0.489(11) 2 calc RS T P A 1
C2 C 0.5000 0.2659(6) 0.4708(10) 0.146(13) Uani 0.489(11) 2 d DS TU P A 1
C6 C 0.5000 0.2609(6) 0.4402(7) 0.115(11) Uani 0.489(11) 2 d DS TU P A 1
C4 C 0.4759(7) 0.2662(6) 0.4867(5) 0.200(15) Uani 0.489(11) 1 d D U . A 1
H4 H 0.4588 0.2665 0.4776 0.240 Uiso 0.489(11) 1 calc DR . . A 1
C9 C 0.4758(4) 0.2606(4) 0.4243(4) 0.091(8) Uani 0.489(11) 1 d D U . A 1
H9 H 0.4591 0.2603 0.4340 0.109 Uiso 0.489(11) 1 calc DR . . A 1
C5BB C 0.3291(4) 0.2454(2) 0.3046(4) 0.055(6) Uiso 0.511(11) 1 d D U . A 2
C26A C 0.3217(4) 0.2718(3) 0.1471(3) 0.096(6) Uani 0.569(9) 1 d D U . A 1
C10A C 0.3088(3) 0.2703(3) 0.1213(4) 0.097(7) Uani 0.569(9) 1 d G U . A 1
H10A H 0.2895 0.2687 0.1202 0.117 Uiso 0.569(9) 1 calc R . . A 1
C48A C 0.3246(4) 0.2710(4) 0.0971(3) 0.119(8) Uani 0.569(9) 1 d G U . A 1
H48A H 0.3160 0.2700 0.0799 0.142 Uiso 0.569(9) 1 calc R . . A 1
C40A C 0.3534(4) 0.2734(4) 0.0988(4) 0.105(7) Uani 0.569(9) 1 d DG U . A 1
C25A C 0.3663(3) 0.2749(3) 0.1246(5) 0.107(8) Uani 0.569(9) 1 d G U . A 1
H25A H 0.3855 0.2764 0.1257 0.128 Uiso 0.569(9) 1 calc R . . A 1
C7A C 0.3504(5) 0.2741(3) 0.1487(4) 0.105(7) Uani 0.569(9) 1 d G U . A 1
H7A H 0.3590 0.2751 0.1660 0.126 Uiso 0.569(9) 1 calc R . . A 1
C27A C 0.3681(5) 0.2705(6) 0.0731(5) 0.133(8) Uani 0.569(9) 1 d D U . A 1
C47A C 0.3819(5) 0.2743(6) 0.0528(5) 0.137(9) Uani 0.569(9) 1 d D U . A 1
C31A C 0.3942(6) 0.2756(4) 0.0259(5) 0.126(8) Uani 0.569(9) 1 d D U . A 1
C49A C 0.3791(8) 0.2779(7) 0.0000 0.137(11) Uani 0.569(9) 2 d S TU P A 1
H49A H 0.3599 0.2808 0.0000 0.164 Uiso 0.569(9) 2 calc RS T P A 1
C54A C 0.4238(5) 0.2734(4) 0.0265(5) 0.127(8) Uani 0.569(9) 1 d . U . A 1
H54A H 0.4322 0.2727 0.0439 0.153 Uiso 0.569(9) 1 calc DR . . A 1
C29A C 0.4434(10) 0.2721(6) 0.0000 0.122(10) Uani 0.569(9) 2 d S TU P A 1
C22A C 0.4730(7) 0.2762(5) 0.0000 0.107(9) Uani 0.569(9) 2 d S TU P A 1
C19A C 0.4867(4) 0.2768(5) 0.0265(2) 0.153(10) Uani 0.569(9) 1 d D U . A 1
H19A H 0.4767 0.2772 0.0430 0.184 Uiso 0.569(9) 1 calc DR . . A 1
C75 C 0.3045(4) 0.2563(7) 0.1711(5) 0.091(10) Uiso 0.431(9) 1 d D U . A 2
O3 O 0.27609(10) 0.27609(10) 0.27609(10) 0.034(3) Uani 1 3 d S T P . .
O6BB O 0.28062(17) 0.26773(14) 0.16870(15) 0.104(3) Uani 1 1 d D . . . .
O7B O 0.3178(3) 0.2557(4) 0.1936(3) 0.082(6) Uiso 0.431(9) 1 d D U . A 2
Y1B Y 0.30514(2) 0.26007(2) 0.24115(2) 0.0657(6) Uani 1 1 d . . . . .
O2BB O 0.3328(2) 0.2540(3) 0.2805(3) 0.038(4) Uiso 0.511(11) 1 d D U . A 2
O4AB O 0.3063(4) 0.2403(3) 0.3154(3) 0.076(6) Uiso 0.511(11) 1 d D U . . 2
C76 C 0.3058(3) 0.2680(5) 0.1749(3) 0.061(7) Uiso 0.569(9) 1 d D U . A 1
C5BA C 0.3262(4) 0.2581(3) 0.3046(4) 0.070(7) Uiso 0.489(11) 1 d D U . A 1
O4AA O 0.3058(4) 0.2507(4) 0.3195(4) 0.087(7) Uiso 0.489(11) 1 d D U . . 1
O2BA O 0.3321(4) 0.2658(4) 0.2805(4) 0.107(8) Uiso 0.489(11) 1 d D U . A 1
O7A O 0.31830(18) 0.2731(2) 0.19502(19) 0.033(3) Uiso 0.569(9) 1 d D U . A 1

loop_
_atom_site_aniso_label
_atom_site_aniso_U_11
_atom_site_aniso_U_22
_atom_site_aniso_U_33
_atom_site_aniso_U_23
_atom_site_aniso_U_13
_atom_site_aniso_U_12
O1 0.024(2) 0.022(2) 0.028(2) -0.0094(17) -0.0129(16) -0.0078(16)
C8B 0.064(13) 0.147(17) 0.057(12) 0.003(14) 0.004(12) 0.019(13)
C1B 0.036(11) 0.117(14) 0.061(11) 0.012(12) -0.025(10) 0.018(12)
C14B 0.062(14) 0.150(19) 0.069(14) -0.013(17) -0.007(13) 0.002(15)
C52B 0.066(16) 0.17(2) 0.104(16) 0.000(18) -0.031(15) 0.020(17)
C21B 0.073(16) 0.20(2) 0.111(17) -0.001(19) 0.017(15) -0.01(2)
C2B 0.088(16) 0.17(2) 0.057(14) 0.006(17) -0.004(13) 0.012(16)
C19B 0.09(3) 0.22(3) 0.076(18) -0.029(19) -0.005(14) 0.03(2)
C22B 0.03(2) 0.18(3) 0.12(2) 0.000 0.000 0.03(3)
C26B 0.072(14) 0.130(17) 0.081(14) -0.007(15) 0.003(13) 0.008(16)
C7B 0.061(14) 0.132(19) 0.071(14) -0.002(16) -0.001(13) -0.015(17)
C25B 0.080(16) 0.15(2) 0.071(16) -0.004(19) 0.003(15) -0.013(17)
C40B 0.081(16) 0.162(19) 0.087(16) 0.00(2) 0.004(15) 0.000(19)
C48B 0.095(18) 0.16(2) 0.072(17) -0.01(2) -0.008(16) 0.02(2)
C10B 0.098(17) 0.14(2) 0.066(16) -0.021(19) 0.013(16) -0.006(18)
C27B 0.11(2) 0.18(2) 0.063(18) -0.01(2) 0.017(15) 0.00(2)
C29B 0.11(2) 0.18(3) 0.07(2) 0.000 0.000 0.05(3)
C30B 0.059(16) 0.18(2) 0.080(15) 0.005(18) -0.006(13) 0.009(19)
C31B 0.089(18) 0.21(2) 0.10(2) -0.03(2) 0.039(16) 0.04(2)
C34B 0.065(18) 0.19(3) 0.058(19) -0.02(2) 0.000 0.000
C35B 0.058(16) 0.124(17) 0.047(14) 0.040(15) -0.013(13) -0.015(14)
C36B 0.030(15) 0.164(18) 0.033(13) -0.009(16) 0.010(11) -0.004(17)
C41B 0.081(19) 0.23(3) 0.07(2) -0.01(3) 0.000 0.000
C42B 0.036(14) 0.14(2) 0.085(16) 0.006(18) -0.019(13) -0.007(13)
C47B 0.12(2) 0.22(2) 0.09(2) -0.03(2) 0.037(17) -0.02(2)
C49B 0.11(3) 0.21(3) 0.09(3) 0.000 0.000 0.03(3)
C54B 0.073(18) 0.22(2) 0.14(2) -0.04(2) 0.009(17) 0.04(2)
C57B 0.17(2) 0.26(3) 0.09(2) 0.00(2) -0.014(15) 0.01(2)
C74B 0.031(19) 0.15(3) 0.10(2) 0.03(2) 0.000 0.000
C8A 0.030(12) 0.106(15) 0.068(12) -0.001(13) 0.010(11) 0.003(11)
C1A 0.013(11) 0.098(14) 0.074(12) 0.002(12) -0.013(11) -0.001(12)
C14A 0.023(13) 0.117(18) 0.081(14) 0.018(16) 0.003(12) 0.000(13)
C52A 0.048(14) 0.171(18) 0.099(15) -0.021(18) -0.031(14) 0.005(17)
C21A 0.051(14) 0.18(2) 0.074(14) 0.020(17) 0.027(13) 0.008(18)
C2A 0.053(14) 0.17(2) 0.063(14) -0.001(17) -0.007(13) -0.003(16)
C30A 0.026(15) 0.18(2) 0.063(15) -0.022(18) 0.003(12) 0.011(18)
C36A 0.038(16) 0.15(2) 0.057(15) -0.003(18) -0.014(12) -0.014(18)
C1 0.044(15) 0.121(16) 0.055(14) 0.004(16) -0.006(13) -0.002(14)
C3 0.06(2) 0.13(3) 0.10(2) 0.03(2) 0.000 0.000
C2 0.11(2) 0.25(3) 0.08(2) -0.03(3) 0.000 0.000
C6 0.072(19) 0.20(3) 0.074(19) -0.04(2) 0.000 0.000
C4 0.19(2) 0.29(3) 0.11(2) 0.03(2) -0.011(17) 0.00(2)
C9 0.042(13) 0.134(17) 0.097(15) -0.004(16) -0.029(12) 0.005(13)
C26A 0.098(13) 0.120(14) 0.069(12) -0.008(12) 0.006(12) 0.002(14)
C10A 0.090(12) 0.151(15) 0.051(12) 0.008(14) 0.037(11) -0.032(13)
C48A 0.133(17) 0.181(19) 0.042(14) 0.002(15) -0.014(14) -0.010(19)
C40A 0.080(14) 0.156(16) 0.079(14) 0.008(16) 0.014(13) -0.006(16)
C25A 0.092(14) 0.145(18) 0.084(14) -0.004(17) 0.003(13) -0.015(15)
C7A 0.096(15) 0.124(17) 0.094(14) -0.008(15) 0.005(13) 0.010(16)
C27A 0.086(17) 0.21(2) 0.104(18) -0.01(2) 0.000(14) -0.001(19)
C47A 0.101(19) 0.22(2) 0.095(19) -0.04(2) 0.011(15) -0.057(18)
C31A 0.096(16) 0.198(19) 0.084(17) -0.030(16) 0.026(15) 0.005(19)
C49A 0.12(2) 0.20(3) 0.09(2) 0.000 0.000 0.00(3)
C54A 0.116(17) 0.167(19) 0.098(15) -0.043(16) 0.025(15) 0.029(19)
C29A 0.13(2) 0.16(2) 0.071(17) 0.000 0.000 0.04(3)
C22A 0.038(19) 0.16(2) 0.12(2) 0.000 0.000 0.03(2)
C19A 0.078(18) 0.24(2) 0.145(19) 0.020(18) -0.013(13) 0.053(18)
O3 0.034(3) 0.034(3) 0.034(3) 0.013(3) 0.013(3) 0.013(3)
O6BB 0.104(7) 0.089(6) 0.120(7) -0.004(5) 0.063(5) -0.006(5)
Y1B 0.0470(8) 0.0688(9) 0.0812(9) 0.0039(6) 0.0008(6) 0.0009(5)

loop_
_atom_type_symbol
_atom_type_description
_atom_type_scat_dispersion_real
_atom_type_scat_dispersion_imag
_atom_type_scat_source
C C 0.0181 0.0091 'International Tables Vol C Tables 4.2.6.8 and 6.1.1.4'
H H 0.0000 0.0000 'International Tables Vol C Tables 4.2.6.8 and 6.1.1.4'
O O 0.0492 0.0322 'International Tables Vol C Tables 4.2.6.8 and 6.1.1.4'
Y Y -0.2670 2.0244 'International Tables Vol C Tables 4.2.6.8 and 6.1.1.4'

loop_
_geom_angle_atom_site_label_1
_geom_angle_atom_site_label_2
_geom_angle_atom_site_label_3
_geom_angle
_geom_angle_site_symmetry_1
_geom_angle_site_symmetry_3
Y1B O1 Y1B 114.89(19) . 5
Y1B O1 Y1B 113.37(19) . 45
Y1B O1 Y1B 113.09(18) 5 45
C1B C8B C2B 120.0 . .
C1B C8B C5BB 120.0(17) . .
C2B C8B C5BB 119.9(17) . .
C8B C1B H1B 120.0 . .
C14B C1B C8B 120.0 . .
C14B C1B H1B 120.0 . .
C1B C14B H14B 120.0 . .
C1B C14B C52B 120.0 . .
C52B C14B H14B 120.0 . .
C14B C52B C30B 120(2) . .
C21B C52B C14B 120.0 . .
C21B C52B C30B 120(2) . .
C52B C21B H21B 120.0 . .
C2B C21B C52B 120.0 . .
C2B C21B H21B 120.0 . .
C8B C2B H2B 120.0 . .
C21B C2B C8B 120.0 . .
C21B C2B H2B 120.0 . .
C19B C19B H19B 118.5 28_655 .
C19B C19B C22B 123.0(17) 28_655 .
C22B C19B H19B 118.5 . .
C19B C22B C19B 114(3) . 26
C19B C22B C29B 122.9(17) . .
C19B C22B C29B 122.9(17) 26 .
C7B C26B C10B 120.0 . .
C7B C26B C75 123.0(19) . .
C10B C26B C75 116.9(19) . .
C26B C7B H7B 120.0 . .
C25B C7B C26B 120.0 . .
C25B C7B H7B 120.0 . .
C7B C25B H25B 120.0 . .
C7B C25B C40B 120.0 . .
C40B C25B H25B 120.0 . .
C25B C40B C48B 120.0 . .
C25B C40B C27B 125(2) . .
C48B C40B C27B 115(2) . .
C40B C48B H48B 120.0 . .
C10B C48B C40B 120.0 . .
C10B C48B H48B 120.0 . .
C26B C10B H10B 120.0 . .
C48B C10B C26B 120.0 . .
C48B C10B H10B 120.0 . .
C47B C27B C40B 172(4) . .
C54B C29B C22B 124(2) . .
C54B C29B C22B 124(2) 26 .
C54B C29B C54B 112(5) 26 .
C36B C30B C52B 170(3) . .
C47B C31B C54B 113(2) . .
C49B C31B C47B 125(3) . .
C49B C31B C54B 122(3) . .
C42B C34B C41B 120.9(13) . .
C42B C34B C41B 120.9(13) 28_655 .
C42B C34B C42B 118(3) . 28_655
C42B C35B C36B 123.1(18) . .
C42B C35B C74B 121(2) . .
C74B C35B C36B 116.2(16) . .
C30B C36B C35B 165(3) . .
C57B C41B C34B 124(2) . .
C57B C41B C34B 124(2) 28_655 .
C57B C41B C57B 111(4) 28_655 .
C34B C42B H42B 119.6 . .
C35B C42B C34B 121(2) . .
C35B C42B H42B 119.6 . .
C27B C47B C31B 164(3) . .
C31B C49B C31B 116(4) . 26
C31B C49B H49B 121.9 . .
C31B C49B H49B 121.9 26 .
C29B C54B C31B 123(3) . .
C29B C54B H54B 118.3 . .
C31B C54B H54B 118.3 . .
C41B C57B H57B 118.2 . .
C57B C57B C41B 124(2) 26_556 .
C57B C57B H57B 118.2 26_556 .
C35B C74B C35B 119(3) 28_655 .
C35B C74B H74B 120.4 . .
C35B C74B H74B 120.4 28_655 .
C1A C8A C2A 120.0 . .
C1A C8A C5BA 121.7(17) . .
C2A C8A C5BA 118.2(17) . .
C8A C1A H1A 120.0 . .
C8A C1A C14A 120.0 . .
C14A C1A H1A 120.0 . .
C1A C14A H14A 120.0 . .
C1A C14A C52A 120.0 . .
C52A C14A H14A 120.0 . .
C14A C52A C30A 119.9(19) . .
C21A C52A C14A 120.0 . .
C21A C52A C30A 120.0(19) . .
C52A C21A H21A 120.0 . .
C52A C21A C2A 120.0 . .
C2A C21A H21A 120.0 . .
C8A C2A H2A 120.0 . .
C21A C2A C8A 120.0 . .
C21A C2A H2A 120.0 . .
C36A C30A C52A 173(3) . .
C30A C36A C1 174(3) . .
C3 C1 C36A 123.4(19) . .
C9 C1 C36A 125(2) . .
C9 C1 C3 112(3) . .
C1 C3 C1 129(3) 28_655 .
C1 C3 H3 115.3 28_655 .
C1 C3 H3 115.3 . .
C4 C2 C6 123(2) 28_655 .
C4 C2 C6 123(2) . .
C4 C2 C4 113(5) 28_655 .
C9 C6 C2 123.0(14) 28_655 .
C9 C6 C2 123.0(14) . .
C9 C6 C9 113(3) . 28_655
C2 C4 H4 118.3 . .
C4 C4 C2 123(2) 26_556 .
C4 C4 H4 118.3 26_556 .
C1 C9 C6 127(3) . .
C1 C9 H9 116.5 . .
C6 C9 H9 116.5 . .
O2BB C5BB C8B 114.8(18) . .
O4AB C5BB C8B 119.5(18) . .
O4AB C5BB O2BB 125.7(18) . .
C10A C26A C7A 120.0 . .
C10A C26A C76 123.0(16) . .
C7A C26A C76 116.7(16) . .
C26A C10A H10A 120.0 . .
C48A C10A C26A 120.0 . .
C48A C10A H10A 120.0 . .
C10A C48A H48A 120.0 . .
C10A C48A C40A 120.0 . .
C40A C48A H48A 120.0 . .
C48A C40A C25A 120.0 . .
C48A C40A C27A 115.7(18) . .
C25A C40A C27A 123.8(18) . .
C40A C25A H25A 120.0 . .
C7A C25A C40A 120.0 . .
C7A C25A H25A 120.0 . .
C26A C7A H7A 120.0 . .
C25A C7A C26A 120.0 . .
C25A C7A H7A 120.0 . .
C47A C27A C40A 165(3) . .
C27A C47A C31A 168(3) . .
C47A C31A C49A 125(2) . .
C54A C31A C47A 113(2) . .
C54A C31A C49A 122(2) . .
C31A C49A C31A 119(3) . 26
C31A C49A H49A 120.6 . .
C31A C49A H49A 120.6 26 .
C31A C54A H54A 117.2 . .
C31A C54A C29A 126(2) . .
C29A C54A H54A 117.2 . .
C54A C29A C54A 107(3) 26 .
C22A C29A C54A 125.8(16) . .
C22A C29A C54A 125.8(16) . 26
C19A C22A C29A 117.2(13) . .
C19A C22A C29A 117.2(13) 26 .
C19A C22A C19A 125(3) . 26
C22A C19A H19A 121.3 . .
C19A C19A C22A 117.3(13) 28_655 .
C19A C19A H19A 121.3 28_655 .
O6BB C75 C26B 120.4(19) . .
O7B C75 C26B 112.6(19) . .
O7B C75 O6BB 123(2) . .
Y1B O3 Y1B 113.36(17) 5 9
Y1B O3 Y1B 113.36(17) 5 .
Y1B O3 Y1B 113.36(17) 9 .
C75 O6BB Y1B 128.1(14) . 45
C76 O6BB Y1B 132.7(10) . 45
C75 O7B Y1B 134.2(14) . .
O1 Y1B O1 100.2(2) . 9
O1 Y1B O1 66.11(14) . 41
O1 Y1B O1 65.99(14) 9 41
O1 Y1B O3 65.29(15) 9 .
O1 Y1B O3 100.2(2) 41 .
O1 Y1B O3 65.41(16) . .
O1 Y1B O6BB 141.5(2) . 41
O1 Y1B O6BB 74.9(2) 9 41
O1 Y1B O6BB 77.5(2) 41 41
O1 Y1B O7B 86.5(4) . .
O1 Y1B O7B 67.1(4) 41 .
O1 Y1B O7B 124.5(5) 9 .
O1 Y1B Y1B 86.45(10) . 41
O1 Y1B Y1B 33.52(10) 9 41
O1 Y1B Y1B 33.19(11) 41 41
O1 Y1B O2BB 74.2(3) 9 .
O1 Y1B O2BB 141.6(3) . .
O1 Y1B O2BB 136.1(4) 41 .
O1 Y1B O4AA 134.1(5) 9 5
O1 Y1B O4AA 144.6(5) 41 5
O1 Y1B O4AA 80.3(5) . 5
O1 Y1B O2BA 131.0(5) . .
O1 Y1B O2BA 84.0(5) 9 .
O1 Y1B O7A 80.4(3) 41 .
O1 Y1B O7A 143.5(3) 9 .
O1 Y1B O7A 77.4(3) . .
O3 Y1B O6BB 136.62(19) . 41
O3 Y1B O7B 151.9(4) . .
O3 Y1B Y1B 86.17(17) . 41
O3 Y1B O2BB 78.3(3) . .
O3 Y1B O4AA 74.0(5) . 5
O3 Y1B O7A 138.2(3) . .
O6BB Y1B O7B 67.5(5) 41 .
O6BB Y1B Y1B 68.3(2) 41 41
O6BB Y1B O7A 84.8(3) 41 .
O7B Y1B Y1B 93.5(5) . 41
O2BB Y1B O6BB 74.9(3) . 41
O2BB Y1B O7B 128.6(5) . .
O2BB Y1B Y1B 103.9(3) . 41
O4AB Y1B O1 132.6(4) 5 41
O4AB Y1B O1 143.8(4) 5 9
O4AB Y1B O1 71.4(4) 5 .
O4AB Y1B O3 79.6(4) 5 .
O4AB Y1B O6BB 133.5(5) 5 41
O4AB Y1B O7B 90.8(6) 5 .
O4AB Y1B Y1B 157.1(4) 5 41
O4AB Y1B O2BB 90.8(5) 5 .
O4AA Y1B O6BB 130.8(5) 5 41
O4AA Y1B Y1B 159.4(4) 5 41
O4AA Y1B O7A 81.8(5) 5 .
O2BA Y1B O1 148.8(5) . 41
O2BA Y1B O3 72.8(5) . .
O2BA Y1B O6BB 87.0(5) . 41
O2BA Y1B Y1B 115.8(5) . 41
O2BA Y1B O4AA 64.1(6) . 5
O2BA Y1B O7A 125.4(5) . .
O7A Y1B Y1B 110.7(3) . 41
C5BB O2BB Y1B 135.8(12) . .
C5BB O4AB Y1B 140.4(14) . 9
O6BB C76 C26A 105.8(14) . .
O7A C76 C26A 115.9(15) . .
O7A C76 O6BB 134.7(18) . .
O4AA C5BA C8A 111.3(19) . .
O2BA C5BA C8A 107(2) . .
O2BA C5BA O4AA 142(2) . .
C5BA O4AA Y1B 127.8(14) . 9
C5BA O2BA Y1B 126.8(15) . .
C76 O7A Y1B 125.2(11) . .

loop_
_geom_bond_atom_site_label_1
_geom_bond_atom_site_label_2
_geom_bond_distance
_geom_bond_site_symmetry_2
O1 Y1B 2.294(4) .
O1 Y1B 2.302(5) 5
O1 Y1B 2.310(4) 45
C8B C1B 1.3900 .
C8B C2B 1.3900 .
C8B C5BB 1.526(15) .
C1B H1B 0.9300 .
C1B C14B 1.3900 .
C14B H14B 0.9300 .
C14B C52B 1.3900 .
C52B C21B 1.3900 .
C52B C30B 1.423(17) .
C21B H21B 0.9300 .
C21B C2B 1.3900 .
C2B H2B 0.9300 .
C19B C19B 1.05(4) 28_655
C19B H19B 0.9300 .
C19B C22B 1.31(3) .
C22B C19B 1.31(3) 26
C22B C29B 1.49(6) .
C26B C7B 1.3900 .
C26B C10B 1.3900 .
C26B C75 1.532(17) .
C7B H7B 0.9300 .
C7B C25B 1.3900 .
C25B H25B 0.9300 .
C25B C40B 1.3900 .
C40B C48B 1.3900 .
C40B C27B 1.426(17) .
C48B H48B 0.9300 .
C48B C10B 1.3900 .
C10B H10B 0.9300 .
C27B C47B 1.204(17) .
C29B C54B 1.43(4) 26
C29B C54B 1.43(4) .
C30B C36B 1.195(16) .
C31B C47B 1.423(18) .
C31B C49B 1.38(4) .
C31B C54B 1.50(4) .
C34B C41B 1.50(4) .
C34B C42B 1.396(7) 28_655
C34B C42B 1.396(7) .
C35B C36B 1.424(17) .
C35B C42B 1.380(7) .
C35B C74B 1.385(7) .
C41B C57B 1.388(7) 28_655
C41B C57B 1.388(7) .
C42B H42B 0.9300 .
C49B C31B 1.38(4) 26
C49B H49B 0.9300 .
C54B H54B 0.9300 .
C57B C57B 1.24(4) 26_556
C57B H57B 0.9300 .
C74B C35B 1.385(7) 28_655
C74B H74B 0.9300 .
C8A C1A 1.3900 .
C8A C2A 1.3900 .
C8A C5BA 1.535(16) .
C1A H1A 0.9300 .
C1A C14A 1.3900 .
C14A H14A 0.9300 .
C14A C52A 1.3900 .
C52A C21A 1.3900 .
C52A C30A 1.432(16) .
C21A H21A 0.9300 .
C21A C2A 1.3900 .
C2A H2A 0.9300 .
C30A C36A 1.195(16) .
C36A C1 1.419(17) .
C1 C3 1.386(7) .
C1 C9 1.380(7) .
C3 C1 1.386(7) 28_655
C3 H3 0.9300 .
C2 C6 1.49(5) .
C2 C4 1.391(10) .
C2 C4 1.391(10) 28_655
C6 C9 1.393(7) 28_655
C6 C9 1.393(7) .
C4 C4 1.28(5) 26_556
C4 H4 0.9300 .
C9 H9 0.9300 .
C5BB O2BB 1.246(14) .
C5BB O4AB 1.238(14) .
C26A C10A 1.3900 .
C26A C7A 1.3900 .
C26A C76 1.553(15) .
C10A H10A 0.9300 .
C10A C48A 1.3900 .
C48A H48A 0.9300 .
C48A C40A 1.3900 .
C40A C25A 1.3900 .
C40A C27A 1.432(17) .
C25A H25A 0.9300 .
C25A C7A 1.3900 .
C7A H7A 0.9300 .
C27A C47A 1.197(17) .
C47A C31A 1.421(17) .
C31A C49A 1.45(3) .
C31A C54A 1.43(3) .
C49A C31A 1.45(3) 26
C49A H49A 0.9300 .
C54A H54A 0.9300 .
C54A C29A 1.59(3) .
C29A C54A 1.59(3) 26
C29A C22A 1.44(4) .
C22A C19A 1.437(18) .
C22A C19A 1.437(18) 26
C19A C19A 1.28(4) 28_655
C19A H19A 0.9300 .
C75 O6BB 1.279(17) .
C75 O7B 1.258(17) .
O3 Y1B 2.318(2) .
O3 Y1B 2.318(2) 5
O3 Y1B 2.318(2) 9
O6BB Y1B 2.366(7) 45
O6BB C76 1.246(13) .
O7B Y1B 2.376(16) .
Y1B O1 2.310(4) 41
Y1B O1 2.302(5) 9
Y1B O6BB 2.366(7) 41
Y1B Y1B 3.848(2) 41
Y1B O2BB 2.333(13) .
Y1B O4AB 2.281(17) 5
Y1B O4AA 2.354(19) 5
Y1B O2BA 2.31(2) .
Y1B O7A 2.392(9) .
O4AB Y1B 2.281(17) 9
C76 O7A 1.166(14) .
C5BA O4AA 1.267(15) .
C5BA O2BA 1.249(16) .
O4AA Y1B 2.354(19) 9

loop_
_geom_torsion_atom_site_label_1
_geom_torsion_atom_site_label_2
_geom_torsion_atom_site_label_3
_geom_torsion_atom_site_label_4
_geom_torsion
_geom_torsion_site_symmetry_1
_geom_torsion_site_symmetry_4
C8B C1B C14B C52B 0.0 . .
C8B C5BB O2BB Y1B 170.4(10) . .
C8B C5BB O4AB Y1B -179.9(14) . 9
C1B C8B C2B C21B 0.0 . .
C1B C8B C5BB O2BB -6.4(10) . .
C1B C8B C5BB O4AB 173.7(10) . .
C1B C14B C52B C21B 0.0 . .
C1B C14B C52B C30B -172.4(17) . .
C14B C52B C21B C2B 0.0 . .
C14B C52B C30B C36B 33(18) . .
C52B C21B C2B C8B 0.0 . .
C52B C30B C36B C35B -163(11) . .
C21B C52B C30B C36B -140(17) . .
C2B C8B C1B C14B 0.0 . .
C2B C8B C5BB O2BB 170.3(9) . .
C2B C8B C5BB O4AB -9.6(10) . .
C19B C19B C22B C19B 0.7(16) 28_655 26
C19B C19B C22B C29B 177.2(19) 28_655 .
C19B C22B C29B C54B 2(3) . .
C19B C22B C29B C54B 178.7(14) 26 .
C19B C22B C29B C54B -178.7(14) . 26
C19B C22B C29B C54B -2(3) 26 26
C22B C29B C54B C31B 178(3) . .
C26B C7B C25B C40B 0.0 . .
C26B C75 O6BB Y1B 149.3(17) . 45
C26B C75 O7B Y1B 178.7(14) . .
C7B C26B C10B C48B 0.0 . .
C7B C26B C75 O6BB 143(2) . .
C7B C26B C75 O7B -15(3) . .
C7B C25B C40B C48B 0.0 . .
C7B C25B C40B C27B -176(2) . .
C25B C40B C48B C10B 0.0 . .
C40B C48B C10B C26B 0.0 . .
C10B C26B C7B C25B 0.0 . .
C10B C26B C75 O6BB -33(3) . .
C10B C26B C75 O7B 169(2) . .
C27B C40B C48B C10B 176.6(18) . .
C30B C52B C21B C2B 172.4(17) . .
C34B C41B C57B C57B 179(2) . 26_556
C36B C35B C42B C34B -175.1(18) . .
C36B C35B C74B C35B 175.2(17) . 28_655
C41B C34B C42B C35B 179(3) . .
C42B C34B C41B C57B -6(5) . .
C42B C34B C41B C57B -173(3) . 28_655
C42B C34B C41B C57B 6(5) 28_655 28_655
C42B C34B C41B C57B 173(3) 28_655 .
C42B C34B C42B C35B 0.1(2) 28_655 .
C42B C35B C36B C30B -66(11) . .
C42B C35B C74B C35B -0.4(6) . 28_655
C47B C31B C49B C31B -168(3) . 26
C47B C31B C54B C29B 173.2(19) . .
C49B C31B C47B C27B -40(13) . .
C49B C31B C54B C29B -4.0(18) . .
C54B C29B C54B C31B -0.9(17) 26 .
C54B C31B C47B C27B 143(12) . .
C54B C31B C49B C31B 8(3) . 26
C57B C41B C57B C57B -13(6) 28_655 26_556
C74B C35B C36B C30B 119(11) . .
C74B C35B C42B C34B 0.2(3) . .
C8A C1A C14A C52A 0.0 . .
C8A C5BA O4AA Y1B -170.7(11) . 9
C8A C5BA O2BA Y1B 161.9(12) . .
C1A C8A C2A C21A 0.0 . .
C1A C8A C5BA O4AA 171.2(11) . .
C1A C8A C5BA O2BA -8.8(11) . .
C1A C14A C52A C21A 0.0 . .
C1A C14A C52A C30A -177.4(14) . .
C14A C52A C21A C2A 0.0 . .
C52A C21A C2A C8A 0.0 . .
C2A C8A C1A C14A 0.0 . .
C2A C8A C5BA O4AA -10.5(9) . .
C2A C8A C5BA O2BA 169.5(8) . .
C30A C52A C21A C2A 177.4(14) . .
C36A C1 C3 C1 -179(2) . 28_655
C36A C1 C9 C6 -178.1(18) . .
C3 C1 C9 C6 -0.9(13) . .
C2 C6 C9 C1 169(2) . .
C6 C2 C4 C4 168.9(19) . 26_556
C4 C2 C6 C9 -179.9(16) 28_655 .
C4 C2 C6 C9 179.9(16) . 28_655
C4 C2 C6 C9 11(3) . .
C4 C2 C6 C9 -11(3) 28_655 28_655
C4 C2 C4 C4 -2(2) 28_655 26_556
C9 C1 C3 C1 4(2) . 28_655
C9 C6 C9 C1 -1.6(19) 28_655 .
C5BB C8B C1B C14B 176.7(12) . .
C5BB C8B C2B C21B -176.7(12) . .
C26A C10A C48A C40A 0.0 . .
C26A C76 O7A Y1B -164.9(9) . .
C10A C26A C7A C25A 0.0 . .
C10A C26A C76 O6BB -9(2) . .
C10A C26A C76 O7A -171.0(14) . .
C10A C48A C40A C25A 0.0 . .
C10A C48A C40A C27A 172.5(16) . .
C48A C40A C25A C7A 0.0 . .
C48A C40A C27A C47A 116(12) . .
C40A C25A C7A C26A 0.0 . .
C40A C27A C47A C31A -140(13) . .
C25A C40A C27A C47A -72(12) . .
C7A C26A C10A C48A 0.0 . .
C7A C26A C76 O6BB 177.0(12) . .
C7A C26A C76 O7A 15(2) . .
C27A C40A C25A C7A -171.9(17) . .
C27A C47A C31A C49A 37(18) . .
C27A C47A C31A C54A -141(17) . .
C47A C31A C49A C31A -173(2) . 26
C47A C31A C54A C29A 175.6(16) . .
C31A C54A C29A C54A -0.6(14) . 26
C31A C54A C29A C22A 165(2) . .
C49A C31A C54A C29A -2.2(16) . .
C54A C31A C49A C31A 5(3) . 26
C54A C29A C22A C19A 174.1(14) 26 .
C54A C29A C22A C19A 11(3) . .
C54A C29A C22A C19A -11(3) 26 26
C54A C29A C22A C19A -174.1(14) . 26
C29A C22A C19A C19A 171.0(16) . 28_655
C19A C22A C19A C19A -3(2) 26 28_655
C75 C26B C7B C25B -175(2) . .
C75 C26B C10B C48B 176(2) . .
O6BB C75 O7B Y1B 21(5) . .
O6BB C76 O7A Y1B 40(3) . .
O7B C75 O6BB Y1B -55(4) . 45
Y1B O6BB C76 C26A 173.2(7) 45 .
Y1B O6BB C76 O7A -30(4) 45 .
O2BB C5BB O4AB Y1B 0.2(14) . 9
O4AB C5BB O2BB Y1B -9.8(11) . .
C76 C26A C10A C48A -173.6(15) . .
C76 C26A C7A C25A 174.0(14) . .
C5BA C8A C1A C14A 178.3(11) . .
C5BA C8A C2A C21A -178.3(11) . .
O4AA C5BA O2BA Y1B -18.1(13) . .
O2BA C5BA O4AA Y1B 9.2(12) . 9
